data_7225085
loop_
_publ_author_name
'Bedekar, Ashutosh'
'Mothuku, Shyam Sundar'

_publ_section_title
;
 Synthesis of enantiomerically pure helicene-like mono 1,3-oxazines from
 1,1&#x2019;-binaphthyl-2,2&#x2019;,7-triol and study of their chiroptical
 properties
;
_journal_name_full 'RSC Adv.'
_journal_paper_doi 10.1039/C6RA10496G
_journal_year 2016
_chemical_absolute_configuration unk
_chemical_formula_moiety 'C22 H16 O3'
_chemical_formula_sum 'C22 H16 O3'
_chemical_formula_weight 328.35
_chemical_melting_point 411
_space_group_crystal_system monoclinic
_space_group_IT_number 4
_space_group_name_Hall 'P 2yb'
_space_group_name_H-M_alt 'P 1 21 1'
_symmetry_space_group_name_Hall 'P 2yb'
_symmetry_space_group_name_H-M 'P 1 21 1'
_audit_update_record
;
2016-02-16 deposited with the CCDC.
2016-04-29 downloaded from the CCDC.
;
_cell_angle_alpha 90
_cell_angle_beta 113.748(4)
_cell_angle_gamma 90
_cell_formula_units_Z 2
_cell_length_a 9.9608(3)
_cell_length_b 9.4348(3)
_cell_length_c 10.0343(3)
_cell_measurement_reflns_used 4973
_cell_measurement_temperature 293
_cell_measurement_theta_max 71.1090
_cell_measurement_theta_min 4.6320
_cell_volume 863.16(5)
_diffrn_ambient_temperature 293
_diffrn_measured_fraction_theta_full 0.9893
_diffrn_measured_fraction_theta_max 0.9893
_diffrn_measurement_device_type 'Xcalibur, Eos, Gemini'
_diffrn_radiation_wavelength 1.54184
_diffrn_reflns_av_R_equivalents 0.0232
_diffrn_reflns_av_unetI/netI 0.0208
_diffrn_reflns_limit_h_max 12
_diffrn_reflns_limit_h_min -12
_diffrn_reflns_limit_k_max 9
_diffrn_reflns_limit_k_min -11
_diffrn_reflns_limit_l_max 12
_diffrn_reflns_limit_l_min -12
_diffrn_reflns_number 9817
_diffrn_reflns_theta_full 73.0988
_diffrn_reflns_theta_max 73.10
_diffrn_reflns_theta_min 4.81
_exptl_absorpt_coefficient_mu 0.672
_exptl_crystal_colour colorless
_exptl_crystal_density_diffrn 1.2633
_exptl_crystal_description plate
_exptl_crystal_F_000 344.0
_exptl_crystal_recrystallization_method 'Re-crystallisation from solvent: Hexane'
_refine_diff_density_max 0.1607
_refine_diff_density_min -0.1510
_refine_diff_density_rms 0.0304
_refine_ls_abs_structure_details 'Flack, H. D. (1983). Acta Cryst. A39, 876-881.'
_refine_ls_abs_structure_Flack 0.1(2)
_refine_ls_d_res_high 0.8057
_refine_ls_d_res_low 9.1847
_refine_ls_goodness_of_fit_ref 0.6369
_refine_ls_hydrogen_treatment mixed
_refine_ls_matrix_type full
_refine_ls_number_constraints 29
_refine_ls_number_parameters 226
_refine_ls_number_reflns 3453
_refine_ls_number_restraints 0
_refine_ls_restrained_S_all 0.6369
_refine_ls_R_factor_all 0.0391
_refine_ls_R_factor_gt 0.0366
_refine_ls_shift/su_max 0.0000
_refine_ls_shift/su_mean 0.0000
_refine_ls_structure_factor_coef Fsqd
_refine_ls_weighting_details 'w=1/[\s^2^(Fo^2^)+(0.1299P)^2^+0.2307P] where P=(Fo^2^+2Fc^2^)/3'
_refine_ls_weighting_scheme calc
_refine_ls_wR_factor_ref 0.1175
_reflns_Friedel_coverage 0.702
_reflns_limit_h_max 12
_reflns_limit_h_min -12
_reflns_limit_k_max 9
_reflns_limit_k_min -11
_reflns_limit_l_max 12
_reflns_limit_l_min -12
_reflns_number_gt 2763
_reflns_number_total 2967
_reflns_threshold_expression I>=2u(I)
_cod_data_source_file c6ra10496g2.cif
_cod_data_source_block exp_689
_cod_database_code 7225085
_olex2_refinement_description
;
1. Fixed Uiso
 At 1.2 times of:
  H19 of C19, H4 of C4, H22 of C22, H3 of C3, H11 of C11, H12 of C12, H25 of
  C25, H23 of C23, {H15a,H15b} of C15, H16 of C16, H17 of C17, H24 of C24
 At 1.5 times of:
  {H21a,H21b,H21c} of C21
2.a Secondary CH2 refined with riding coordinates:
 C15(H15a,H15b)
2.b Aromatic/amide H refined with riding coordinates:
 C19(H19), C4(H4), C22(H22), C3(H3), C11(H11), C12(H12), C25(H25), C23(H23),
 C16(H16), C17(H17), C24(H24)
2.c Idealised Me refined as rotating group:
 C21(H21a,H21b,H21c)
;

loop_
_space_group_symop_id
_space_group_symop_operation_xyz
1 x,y,z
2 -x,y+1/2,-z

loop_
_atom_site_label
_atom_site_type_symbol
_atom_site_fract_x
_atom_site_fract_y
_atom_site_fract_z
_atom_site_U_iso_or_equiv
_atom_site_adp_type
_atom_site_occupancy
_atom_site_refinement_flags_posn
O1 O 0.18467(14) 0.55509(16) 0.22712(16) 0.0575(3) Uani 1.000000 .
O14 O 0.16503(13) 0.80300(16) 0.21311(16) 0.0568(4) Uani 1.000000 .
C7 C 0.41451(17) 0.65207(19) 0.25188(17) 0.0424(4) Uani 1.000000 .
O20 O 0.89866(14) 0.85578(18) 0.34774(19) 0.0700(5) Uani 1.000000 .
C8 C 0.33278(17) 0.72687(18) 0.11209(18) 0.0425(4) Uani 1.000000 .
C6 C 0.56857(17) 0.6673(2) 0.33661(17) 0.0430(4) Uani 1.000000 .
C2 C 0.33576(19) 0.5662(2) 0.30523(19) 0.0485(4) Uani 1.000000 .
C19 C 0.65650(17) 0.7622(2) 0.29717(18) 0.0463(4) Uani 1.000000 .
H19 H 0.61346(17) 0.8196(2) 0.21556(18) 0.0555(5) Uiso 1.000000 R
C13 C 0.20648(18) 0.7978(2) 0.0969(2) 0.0488(4) Uani 1.000000 .
C9 C 0.37268(18) 0.72208(19) -0.00911(18) 0.0454(4) Uani 1.000000 .
C4 C 0.5479(2) 0.4945(3) 0.5102(2) 0.0606(5) Uani 1.000000 .
H4 H 0.5923(2) 0.4396(3) 0.5935(2) 0.0727(6) Uiso 1.000000 R
C18 C 0.80471(18) 0.7701(2) 0.3786(2) 0.0533(5) Uani 1.000000 .
C22 C 0.4896(2) 0.6391(2) -0.0116(2) 0.0529(4) Uani 1.000000 .
H22 H 0.5432(2) 0.5831(2) 0.0685(2) 0.0635(5) Uiso 1.000000 R
C3 C 0.4006(2) 0.4856(2) 0.4328(2) 0.0593(5) Uani 1.000000 .
H3 H 0.3437(2) 0.4270(2) 0.4638(2) 0.0712(6) Uiso 1.000000 R
C10 C 0.2875(2) 0.8009(2) -0.1373(2) 0.0548(4) Uani 1.000000 .
C5 C 0.6344(2) 0.5858(2) 0.46612(19) 0.0520(4) Uani 1.000000 .
C11 C 0.1620(2) 0.8752(2) -0.1426(2) 0.0658(6) Uani 1.000000 .
H11 H 0.1069(2) 0.9273(2) -0.2254(2) 0.0790(7) Uiso 1.000000 R
C12 C 0.1204(2) 0.8720(2) -0.0297(2) 0.0619(5) Uani 1.000000 .
H12 H 0.0357(2) 0.9185(2) -0.0362(2) 0.0743(6) Uiso 1.000000 R
C25 C 0.3297(3) 0.7994(3) -0.2561(2) 0.0708(6) Uani 1.000000 .
H25 H 0.2760(3) 0.8521(3) -0.3388(2) 0.0850(7) Uiso 1.000000 R
C23 C 0.5257(3) 0.6394(3) -0.1298(3) 0.0665(6) Uani 1.000000 .
H23 H 0.6032(3) 0.5840(3) -0.1292(3) 0.0799(7) Uiso 1.000000 R
C21 C 0.8384(2) 0.9382(3) 0.2199(3) 0.0776(7) Uani 1.000000 .
H21a H 0.791(2) 0.8773(3) 0.1376(4) 0.1165(11) Uiso 1.000000 GR
H21b H 0.7683(18) 1.0035(16) 0.2281(10) 0.1165(11) Uiso 1.000000 GR
H21c H 0.9153(4) 0.9900(18) 0.2069(13) 0.1165(11) Uiso 1.000000 GR
C15 C 0.1080(2) 0.6751(3) 0.2416(3) 0.0667(6) Uani 1.000000 .
H15a H 0.0058(2) 0.6667(3) 0.1750(3) 0.0800(7) Uiso 1.000000 R
H15b H 0.1120(2) 0.6780(3) 0.3398(3) 0.0800(7) Uiso 1.000000 R
C16 C 0.7881(2) 0.5987(3) 0.5472(2) 0.0661(6) Uani 1.000000 .
H16 H 0.8330(2) 0.5454(3) 0.6316(2) 0.0793(7) Uiso 1.000000 R
C17 C 0.8709(2) 0.6865(3) 0.5050(2) 0.0685(6) Uani 1.000000 .
H17 H 0.9715(2) 0.6919(3) 0.5593(2) 0.0823(7) Uiso 1.000000 R
C24 C 0.4455(3) 0.7236(3) -0.2522(3) 0.0785(7) Uani 1.000000 .
H24 H 0.4728(3) 0.7266(3) -0.3305(3) 0.0942(9) Uiso 1.000000 R

loop_
_atom_site_aniso_label
_atom_site_aniso_U_11
_atom_site_aniso_U_22
_atom_site_aniso_U_33
_atom_site_aniso_U_12
_atom_site_aniso_U_13
_atom_site_aniso_U_23
O1 0.0467(6) 0.0540(8) 0.0725(8) -0.0087(6) 0.0246(6) -0.0030(7)
O14 0.0462(6) 0.0533(8) 0.0727(8) -0.0003(6) 0.0259(6) -0.0095(7)
C7 0.0408(8) 0.0412(9) 0.0441(8) 0.0039(7) 0.0158(6) -0.0026(7)
O20 0.0372(6) 0.0730(11) 0.0901(10) -0.0003(7) 0.0155(7) 0.0016(8)
C8 0.0352(7) 0.0364(9) 0.0492(8) -0.0030(7) 0.0101(6) -0.0030(7)
C6 0.0406(8) 0.0429(9) 0.0413(7) 0.0085(7) 0.0121(6) -0.0043(7)
C2 0.0488(9) 0.0454(10) 0.0520(9) -0.0004(8) 0.0211(8) -0.0055(8)
C19 0.0379(8) 0.0456(11) 0.0482(8) 0.0051(7) 0.0100(6) -0.0042(7)
C13 0.0397(8) 0.0416(10) 0.0593(10) -0.0024(8) 0.0139(7) -0.0052(9)
C9 0.0449(8) 0.0393(9) 0.0452(8) -0.0062(7) 0.0109(6) -0.0027(7)
C4 0.0716(12) 0.0637(13) 0.0439(9) 0.0135(10) 0.0205(9) 0.0097(9)
C18 0.0374(8) 0.0552(12) 0.0613(10) 0.0044(8) 0.0136(7) -0.0093(9)
C22 0.0529(9) 0.0521(11) 0.0514(9) -0.0013(8) 0.0186(7) -0.0040(8)
C3 0.0718(12) 0.0550(12) 0.0589(10) -0.0013(10) 0.0342(10) 0.0050(9)
C10 0.0618(10) 0.0417(10) 0.0513(9) -0.0049(9) 0.0127(8) 0.0012(8)
C5 0.0533(9) 0.0536(11) 0.0439(8) 0.0095(9) 0.0140(7) -0.0031(8)
C11 0.0643(12) 0.0526(12) 0.0616(11) 0.0078(10) 0.0055(9) 0.0097(10)
C12 0.0473(9) 0.0519(11) 0.0726(12) 0.0116(9) 0.0097(9) 0.0037(10)
C25 0.0983(17) 0.0553(13) 0.0545(11) -0.0079(13) 0.0261(11) 0.0067(10)
C23 0.0744(13) 0.0649(14) 0.0695(12) -0.0058(12) 0.0385(11) -0.0101(11)
C21 0.0458(10) 0.0768(18) 0.1047(18) -0.0080(11) 0.0244(11) 0.0107(14)
C15 0.0496(10) 0.0630(14) 0.0955(15) -0.0061(10) 0.0376(10) -0.0063(12)
C16 0.0565(11) 0.0749(16) 0.0504(10) 0.0166(11) 0.0042(8) 0.0042(10)
C17 0.0391(9) 0.0836(17) 0.0629(11) 0.0104(10) -0.0003(8) -0.0047(12)
C24 0.115(2) 0.0701(16) 0.0663(13) -0.0141(15) 0.0530(14) -0.0035(12)

loop_
_atom_type_symbol
_atom_type_scat_dispersion_real
_atom_type_scat_dispersion_imag
_atom_type_scat_source
_atom_type_scat_dispersion_source
H 0.00000 0.00000 'International Tables Volume C Table 6.1.1.4 (pp. 500-502)' 'Henke, Gullikson and Davis, At. Data and Nucl. Data Tables, 1993, 54, 2'
C 0.01920 0.00962 'International Tables Volume C Table 6.1.1.4 (pp. 500-502)' 'Henke, Gullikson and Davis, At. Data and Nucl. Data Tables, 1993, 54, 2'
O 0.05239 0.03377 'International Tables Volume C Table 6.1.1.4 (pp. 500-502)' 'Henke, Gullikson and Davis, At. Data and Nucl. Data Tables, 1993, 54, 2'

loop_
_geom_angle_atom_site_label_1
_geom_angle_atom_site_label_2
_geom_angle_atom_site_label_3
_geom_angle
C15 O1 C2 112.94(15)
C15 O14 C13 114.89(16)
C6 C7 C8 124.20(15)
C2 C7 C8 117.70(14)
C2 C7 C6 118.07(15)
C21 O20 C18 117.00(14)
C13 C8 C7 117.61(15)
C9 C8 C7 123.76(14)
C9 C8 C13 118.51(15)
C19 C6 C7 122.23(15)
C5 C6 C7 118.57(16)
C5 C6 C19 119.19(15)
C7 C2 O1 118.77(16)
C3 C2 O1 117.92(17)
C3 C2 C7 123.29(17)
C18 C19 C6 120.42(17)
C8 C13 O14 119.50(16)
C12 C13 O14 117.70(16)
C12 C13 C8 122.71(18)
C22 C9 C8 123.28(16)
C10 C9 C8 118.85(16)
C10 C9 C22 117.83(16)
C5 C4 C3 120.96(18)
C19 C18 O20 124.73(18)
C17 C18 O20 114.86(16)
C17 C18 C19 120.40(19)
C23 C22 C9 121.3(2)
C4 C3 C2 118.82(18)
C11 C10 C9 119.10(18)
C25 C10 C9 118.83(19)
C25 C10 C11 122.06(19)
C4 C5 C6 120.11(17)
C16 C5 C6 118.10(19)
C16 C5 C4 121.79(19)
C12 C11 C10 121.34(18)
C11 C12 C13 119.28(18)
C24 C25 C10 121.6(2)
C24 C23 C22 120.1(2)
O14 C15 O1 112.82(14)
C17 C16 C5 121.72(19)
C16 C17 C18 120.08(17)
C23 C24 C25 120.2(2)

loop_
_geom_bond_atom_site_label_1
_geom_bond_atom_site_label_2
_geom_bond_distance
O1 C2 1.393(2)
O1 C15 1.406(3)
O14 C13 1.385(2)
O14 C15 1.411(3)
C7 C8 1.486(2)
C7 C6 1.431(2)
C7 C2 1.377(2)
O20 C18 1.363(3)
O20 C21 1.411(3)
C8 C13 1.378(2)
C8 C9 1.424(2)
C6 C19 1.416(2)
C6 C5 1.422(2)
C2 C3 1.404(3)
C19 C18 1.371(2)
C13 C12 1.401(3)
C9 C22 1.412(3)
C9 C10 1.431(2)
C4 C3 1.358(3)
C4 C5 1.410(3)
C18 C17 1.411(3)
C22 C23 1.370(3)
C10 C11 1.416(3)
C10 C25 1.414(3)
C5 C16 1.420(3)
C11 C12 1.354(3)
C25 C24 1.345(4)
C23 C24 1.410(4)
C16 C17 1.352(4)
